data_7119459
loop_
_publ_author_name
'Hu, Fei-Long'
'Wang, Hui-Fang'
'Guo, Dong'
'Zhang, Hui'
'Lang, Jian-Ping'
'Beves, Jonathon E.'

_publ_section_title
;
 Controlled formation of chiral networks and their reversible chiroptical
 switching behaviour by UV/microwave irradiation
;
_journal_issue 51
_journal_name_full 'Chemical Communications'
_journal_page_first 7990
_journal_page_last 7993
_journal_paper_doi 10.1039/c6cc03256g
_journal_volume 52
_journal_year 2016
_chemical_formula_sum 'C36 H24 Cd N2 O4'
_chemical_formula_weight 660.97
_space_group_IT_number 92
_symmetry_cell_setting tetragonal
_symmetry_space_group_name_Hall 'P 4abw 2nw'
_symmetry_space_group_name_H-M 'P 41 21 2'
_atom_sites_solution_hydrogens geom
_atom_sites_solution_primary direct
_atom_sites_solution_secondary difmap
_audit_creation_method SHELXL-97
_audit_update_record
;
2015-07-19 deposited with the CCDC.
2016-05-27 downloaded from the CCDC.
;
_cell_angle_alpha 90.00
_cell_angle_beta 90.00
_cell_angle_gamma 90.00
_cell_formula_units_Z 8
_cell_length_a 14.3664(7)
_cell_length_b 14.3664(7)
_cell_length_c 29.399(3)
_cell_measurement_reflns_used 9793
_cell_measurement_temperature 296(2)
_cell_measurement_theta_max 26.30
_cell_measurement_theta_min 2.52
_cell_volume 6067.8(7)
_computing_cell_refinement 'Bruker SMART'
_computing_data_collection 'Bruker SMART'
_computing_data_reduction 'Bruker SHELXTL'
_computing_molecular_graphics 'Bruker SHELXTL'
_computing_publication_material 'Bruker SHELXTL'
_computing_structure_refinement 'SHELXL-97 (Sheldrick, 1997)'
_computing_structure_solution 'SHELXS-97 (Sheldrick, 1990)'
_diffrn_ambient_temperature 296(2)
_diffrn_measured_fraction_theta_full 0.997
_diffrn_measured_fraction_theta_max 0.997
_diffrn_measurement_device_type 'CCD area detector'
_diffrn_measurement_method 'phi and omega scans'
_diffrn_radiation_monochromator graphite
_diffrn_radiation_source 'fine-focus sealed tube'
_diffrn_radiation_type MoK\a
_diffrn_radiation_wavelength 0.71073
_diffrn_reflns_av_R_equivalents 0.0373
_diffrn_reflns_av_sigmaI/netI 0.0211
_diffrn_reflns_limit_h_max 17
_diffrn_reflns_limit_h_min -15
_diffrn_reflns_limit_k_max 17
_diffrn_reflns_limit_k_min -16
_diffrn_reflns_limit_l_max 32
_diffrn_reflns_limit_l_min -34
_diffrn_reflns_number 47917
_diffrn_reflns_theta_full 25.01
_diffrn_reflns_theta_max 25.01
_diffrn_reflns_theta_min 2.52
_exptl_absorpt_coefficient_mu 0.762
_exptl_absorpt_correction_T_max 0.8626
_exptl_absorpt_correction_T_min 0.8503
_exptl_absorpt_correction_type multi-scan
_exptl_absorpt_process_details sadabs
_exptl_crystal_colour yellow
_exptl_crystal_density_diffrn 1.447
_exptl_crystal_density_method 'not measured'
_exptl_crystal_description block
_exptl_crystal_F_000 2672
_exptl_crystal_size_max 0.22
_exptl_crystal_size_mid 0.21
_exptl_crystal_size_min 0.20
_refine_diff_density_max 0.556
_refine_diff_density_min -0.281
_refine_diff_density_rms 0.064
_refine_ls_abs_structure_details 'Flack H D (1983), Acta Cryst. A39, 876-881'
_refine_ls_abs_structure_Flack 0.03(4)
_refine_ls_extinction_method none
_refine_ls_goodness_of_fit_ref 1.084
_refine_ls_hydrogen_treatment mixed
_refine_ls_matrix_type full
_refine_ls_number_parameters 406
_refine_ls_number_reflns 5336
_refine_ls_number_restraints 0
_refine_ls_restrained_S_all 1.084
_refine_ls_R_factor_all 0.0449
_refine_ls_R_factor_gt 0.0402
_refine_ls_shift/su_max 0.101
_refine_ls_shift/su_mean 0.010
_refine_ls_structure_factor_coef Fsqd
_refine_ls_weighting_details 'calc w=1/[\s^2^(Fo^2^)+(0.0518P)^2^+6.0550P] where P=(Fo^2^+2Fc^2^)/3'
_refine_ls_weighting_scheme calc
_refine_ls_wR_factor_gt 0.1010
_refine_ls_wR_factor_ref 0.1039
_reflns_number_gt 4950
_reflns_number_total 5336
_reflns_threshold_expression >2sigma(I)
_cod_data_source_file c6cc03256g2.cif
_cod_data_source_block 2P-1P
_cod_original_cell_volume 6067.7(7)
_cod_original_sg_symbol_H-M P4(1)2(1)2
_cod_database_code 7119459

loop_
_symmetry_equiv_pos_as_xyz
'x, y, z'
'-x, -y, z+1/2'
'-y+1/2, x+1/2, z+1/4'
'y+1/2, -x+1/2, z+3/4'
'-x+1/2, y+1/2, -z+1/4'
'x+1/2, -y+1/2, -z+3/4'
'y, x, -z'
'-y, -x, -z+1/2'

loop_
_atom_site_label
_atom_site_type_symbol
_atom_site_fract_x
_atom_site_fract_y
_atom_site_fract_z
_atom_site_U_iso_or_equiv
_atom_site_adp_type
_atom_site_occupancy
_atom_site_symmetry_multiplicity
_atom_site_calc_flag
_atom_site_refinement_flags
_atom_site_disorder_assembly
_atom_site_disorder_group
Cd1 Cd 0.31931(3) 0.41554(2) 0.058071(12) 0.05248(13) Uani 1 1 d . . .
O1 O 0.4287(3) 0.3091(3) 0.02567(13) 0.0684(10) Uani 1 1 d . . .
N1 N 0.2108(3) 0.2962(3) 0.05828(14) 0.0539(10) Uani 1 1 d . . .
N2 N 0.4397(3) 0.5193(3) 0.06541(16) 0.0692(13) Uani 1 1 d . . .
C18 C 0.4202(6) 0.6097(5) 0.0685(3) 0.092(2) Uani 1 1 d . . .
H18 H 0.3582 0.6284 0.0689 0.110 Uiso 1 1 calc R . .
C19 C 0.5291(5) 0.4941(5) 0.0646(3) 0.106(3) Uani 1 1 d . . .
H19 H 0.5440 0.4312 0.0630 0.127 Uiso 1 1 calc R . .
C1 C 0.1242(4) 0.3112(6) 0.0455(3) 0.089(2) Uani 1 1 d . . .
H1 H 0.1048 0.3724 0.0415 0.107 Uiso 1 1 calc R . .
C36 C 0.2655(6) 0.4017(6) 0.1487(3) 0.086(2) Uani 1 1 d . . .
C16 C 0.5826(6) 0.6491(6) 0.0710(3) 0.108(3) Uani 1 1 d . . .
C17 C 0.4898(6) 0.6770(6) 0.0711(3) 0.107(3) Uani 1 1 d . . .
H17 H 0.4745 0.7398 0.0729 0.128 Uiso 1 1 calc R . .
C4 C 0.1704(7) 0.1368(4) 0.0615(3) 0.105(3) Uani 1 1 d . . .
H4 H 0.1876 0.0771 0.0703 0.127 Uiso 1 1 calc R . .
C5 C 0.2322(5) 0.2099(4) 0.0672(2) 0.0808(19) Uani 1 1 d . . .
H5 H 0.2918 0.1968 0.0779 0.097 Uiso 1 1 calc R . .
C3 C 0.0851(7) 0.1514(8) 0.0433(3) 0.120(4) Uani 1 1 d . . .
O2 O 0.5254(3) 0.2271(3) -0.01577(15) 0.0873(13) Uani 1 1 d . . .
C22 C 0.5253(4) 0.2014(4) 0.0640(2) 0.0673(14) Uani 1 1 d . . .
C34 C 0.2005(5) 0.3922(4) 0.1890(2) 0.0759(17) Uani 1 1 d . . .
O4 O 0.3301(4) 0.3515(5) 0.14446(19) 0.120(2) Uani 1 1 d . . .
C21 C 0.4936(4) 0.2502(4) 0.0216(2) 0.0647(14) Uani 1 1 d . . .
C33 C 0.2174(5) 0.3285(5) 0.2235(2) 0.0874(19) Uani 1 1 d . . .
H33 H 0.2685 0.2890 0.2214 0.105 Uiso 1 1 calc R . .
C35 C 0.1232(6) 0.4473(6) 0.1918(3) 0.100(2) Uani 1 1 d . . .
H35 H 0.1099 0.4887 0.1684 0.119 Uiso 1 1 calc R . .
C27 C 0.4783(6) 0.2127(5) 0.1044(2) 0.098(2) Uani 1 1 d . . .
H27 H 0.4317 0.2574 0.1065 0.118 Uiso 1 1 calc R . .
O3 O 0.2416(5) 0.4634(4) 0.1198(2) 0.118(2) Uani 1 1 d . . .
C24 C 0.5966(6) 0.1379(5) 0.0631(2) 0.092(2) Uani 1 1 d . . .
H24 H 0.6316 0.1297 0.0368 0.110 Uiso 1 1 calc R . .
C6 C 0.0061(7) 0.0988(7) 0.0175(3) 0.055(2) Uani 0.50 1 d P . .
C14 C 0.6630(6) 0.7990(5) 0.0646(3) 0.117(3) Uani 1 1 d . . .
H14 H 0.6052 0.8265 0.0598 0.140 Uiso 1 1 calc R . .
C32 C 0.1605(6) 0.3230(6) 0.2603(3) 0.099(2) Uani 1 1 d . . .
H32 H 0.1736 0.2797 0.2829 0.119 Uiso 1 1 calc R . .
C31 C 0.0835(6) 0.3803(6) 0.2649(3) 0.101(2) Uani 1 1 d . . .
C23 C 0.6166(6) 0.0843(6) 0.1029(3) 0.112(3) Uani 1 1 d . . .
H23 H 0.6657 0.0422 0.1024 0.135 Uiso 1 1 calc R . .
C13 C 0.8135(8) 0.9867(5) 0.0205(4) 0.134(4) Uani 1 1 d . . .
H13 H 0.8079 1.0368 0.0007 0.161 Uiso 1 1 calc R . .
C12 C 0.7376(6) 0.9294(6) 0.0272(4) 0.122(3) Uani 1 1 d . . .
H12 H 0.6834 0.9372 0.0103 0.146 Uiso 1 1 calc R . .
C11 C 0.7441(5) 0.8596(5) 0.0599(3) 0.098(2) Uani 1 1 d . . .
C15 C 0.6622(6) 0.7153(6) 0.0743(4) 0.129(3) Uani 1 1 d . . .
H15 H 0.7180 0.6907 0.0849 0.155 Uiso 1 1 calc R . .
C30 C 0.0650(6) 0.4425(6) 0.2287(3) 0.108(3) Uani 1 1 d . . .
H30 H 0.0128 0.4807 0.2299 0.130 Uiso 1 1 calc R . .
C8 C 0.8974(7) 0.9722(7) 0.0422(5) 0.149(6) Uani 1 1 d . . .
C2 C 0.0623(6) 0.2423(9) 0.0381(3) 0.130(4) Uani 1 1 d . . .
H2 H 0.0021 0.2576 0.0292 0.156 Uiso 1 1 calc R . .
C25 C 0.5653(8) 0.0936(7) 0.1418(3) 0.116(3) Uani 1 1 d . . .
C29 C 0.0280(7) 0.3782(7) 0.3073(3) 0.126(3) Uani 1 1 d . . .
H29 H 0.0467 0.3354 0.3292 0.152 Uiso 1 1 calc R . .
C10 C 0.8266(6) 0.8483(6) 0.0843(3) 0.110(3) Uani 1 1 d . . .
H10 H 0.8313 0.8026 0.1066 0.133 Uiso 1 1 calc R . .
C28 C 0.5768(10) 0.0355(7) 0.1836(3) 0.157(5) Uani 1 1 d . . .
H28 H 0.5392 0.0550 0.2075 0.189 Uiso 1 1 calc R . .
C20 C 0.5992(6) 0.5577(6) 0.0661(5) 0.152(5) Uani 1 1 d . . .
H20 H 0.6604 0.5373 0.0637 0.182 Uiso 1 1 calc R . .
C7' C -0.0417(7) 0.0460(6) 0.0086(4) 0.055(2) Uani 0.50 1 d P . .
C26 C 0.4996(8) 0.1584(6) 0.1419(3) 0.129(4) Uani 1 1 d . . .
H26 H 0.4660 0.1678 0.1686 0.155 Uiso 1 1 calc R . .
C7 C 0.0041(7) -0.0017(7) 0.0388(3) 0.047(2) Uani 0.50 1 d P . .
C6' C 0.0596(7) 0.0418(7) 0.0296(3) 0.052(2) Uani 0.50 1 d P . .
C9 C 0.9007(6) 0.9051(9) 0.0751(4) 0.145(5) Uani 1 1 d . . .
H9 H 0.9552 0.8978 0.0917 0.173 Uiso 1 1 calc R . .

loop_
_atom_site_aniso_label
_atom_site_aniso_U_11
_atom_site_aniso_U_22
_atom_site_aniso_U_33
_atom_site_aniso_U_23
_atom_site_aniso_U_13
_atom_site_aniso_U_12
Cd1 0.0614(2) 0.0467(2) 0.04936(18) 0.00695(16) -0.01462(17) -0.02538(16)
O1 0.058(2) 0.068(2) 0.079(2) 0.023(2) -0.0122(19) 0.0018(19)
N1 0.058(2) 0.051(2) 0.052(2) -0.006(2) -0.007(2) -0.0196(18)
N2 0.075(3) 0.064(3) 0.068(3) 0.011(2) -0.016(2) -0.039(2)
C18 0.089(5) 0.070(4) 0.116(6) -0.012(4) 0.008(4) -0.038(4)
C19 0.089(5) 0.071(4) 0.158(8) 0.020(5) -0.050(5) -0.040(4)
C1 0.057(3) 0.088(5) 0.122(6) -0.026(4) -0.022(4) -0.006(3)
C36 0.089(5) 0.096(6) 0.074(4) -0.041(4) 0.009(4) -0.033(4)
C16 0.085(5) 0.092(5) 0.145(7) 0.007(5) -0.003(5) -0.049(5)
C17 0.111(6) 0.068(4) 0.142(7) -0.004(5) 0.007(5) -0.042(4)
C4 0.158(8) 0.054(4) 0.104(5) 0.000(4) 0.023(6) -0.049(5)
C5 0.086(4) 0.052(3) 0.104(5) 0.007(3) -0.019(4) -0.023(3)
C3 0.102(6) 0.174(9) 0.083(5) -0.049(5) 0.029(4) -0.107(7)
O2 0.081(3) 0.112(4) 0.069(3) 0.024(3) -0.006(2) 0.006(3)
C22 0.071(4) 0.066(3) 0.065(3) 0.001(3) -0.028(3) 0.003(3)
C34 0.086(5) 0.079(4) 0.063(3) -0.015(3) 0.008(3) 0.000(3)
O4 0.068(3) 0.175(6) 0.116(4) -0.061(4) 0.020(3) -0.018(4)
C21 0.053(3) 0.067(4) 0.074(4) 0.023(3) -0.016(3) -0.016(3)
C33 0.085(4) 0.089(5) 0.088(4) -0.022(4) 0.007(4) 0.007(4)
C35 0.097(5) 0.112(6) 0.090(5) 0.007(5) 0.003(5) 0.007(4)
C27 0.139(7) 0.087(5) 0.068(4) 0.007(3) -0.032(4) 0.029(5)
O3 0.170(6) 0.095(4) 0.088(4) -0.024(3) 0.038(4) -0.035(4)
C24 0.098(5) 0.084(4) 0.093(5) 0.011(4) -0.037(4) 0.019(4)
C6 0.049(6) 0.052(6) 0.064(6) 0.010(5) -0.002(5) -0.023(5)
C14 0.095(5) 0.087(5) 0.168(8) -0.024(5) 0.045(6) -0.054(5)
C32 0.123(6) 0.086(5) 0.088(5) -0.002(4) 0.012(5) 0.013(5)
C31 0.114(6) 0.111(6) 0.080(5) -0.014(4) 0.035(5) -0.013(5)
C23 0.119(7) 0.081(5) 0.136(7) 0.009(5) -0.052(6) 0.040(5)
C13 0.130(8) 0.067(5) 0.205(11) -0.015(6) 0.086(8) -0.031(5)
C12 0.084(5) 0.080(5) 0.202(10) -0.011(6) 0.049(6) -0.033(4)
C11 0.069(4) 0.076(4) 0.149(7) -0.016(5) 0.033(5) -0.041(3)
C15 0.092(6) 0.101(6) 0.194(10) 0.004(6) -0.003(6) -0.047(5)
C30 0.085(5) 0.122(7) 0.117(6) -0.005(5) 0.024(5) 0.025(5)
C8 0.096(7) 0.100(6) 0.251(14) -0.098(8) 0.091(8) -0.072(6)
C2 0.059(5) 0.187(11) 0.143(8) -0.037(8) -0.019(5) -0.052(6)
C25 0.172(9) 0.105(6) 0.073(5) 0.009(4) -0.036(5) 0.035(6)
C29 0.134(8) 0.127(7) 0.119(7) -0.046(6) 0.044(6) -0.006(6)
C10 0.078(5) 0.101(6) 0.152(7) -0.025(5) 0.024(5) -0.035(4)
C28 0.254(14) 0.104(7) 0.114(7) 0.019(6) -0.074(9) 0.042(8)
C20 0.080(6) 0.102(6) 0.273(14) 0.006(8) -0.039(7) -0.051(5)
C7' 0.047(5) 0.037(5) 0.081(7) 0.000(5) -0.001(5) -0.018(4)
C26 0.199(10) 0.114(7) 0.074(5) 0.013(5) -0.034(6) 0.042(7)
C7 0.040(5) 0.037(5) 0.063(5) 0.005(4) 0.007(5) -0.016(4)
C6' 0.039(5) 0.045(5) 0.070(6) 0.013(5) -0.006(5) -0.010(4)
C9 0.061(5) 0.160(9) 0.212(12) -0.112(9) 0.036(6) -0.054(6)

loop_
_atom_type_symbol
_atom_type_description
_atom_type_scat_dispersion_real
_atom_type_scat_dispersion_imag
_atom_type_scat_source
C C 0.0033 0.0016 'International Tables Vol C Tables 4.2.6.8 and 6.1.1.4'
H H 0.0000 0.0000 'International Tables Vol C Tables 4.2.6.8 and 6.1.1.4'
N N 0.0061 0.0033 'International Tables Vol C Tables 4.2.6.8 and 6.1.1.4'
O O 0.0106 0.0060 'International Tables Vol C Tables 4.2.6.8 and 6.1.1.4'
Cd Cd -0.8075 1.2024 'International Tables Vol C Tables 4.2.6.8 and 6.1.1.4'

loop_
_geom_angle_atom_site_label_1
_geom_angle_atom_site_label_2
_geom_angle_atom_site_label_3
_geom_angle
_geom_angle_site_symmetry_1
_geom_angle_site_symmetry_3
O3 Cd1 N2 95.7(2) . .
O3 Cd1 N1 83.66(18) . .
N2 Cd1 N1 171.12(17) . .
O3 Cd1 O1 147.9(2) . .
N2 Cd1 O1 87.57(18) . .
N1 Cd1 O1 88.30(15) . .
O3 Cd1 O2 86.7(2) . 7
N2 Cd1 O2 92.14(18) . 7
N1 Cd1 O2 96.67(16) . 7
O1 Cd1 O2 125.12(14) . 7
O3 Cd1 O1 138.9(2) . 7
N2 Cd1 O1 95.08(15) . 7
N1 Cd1 O1 91.11(14) . 7
O1 Cd1 O1 71.99(13) . 7
O2 Cd1 O1 53.36(14) 7 7
C21 O1 Cd1 161.8(4) . .
C21 O1 Cd1 90.1(3) . 7
Cd1 O1 Cd1 107.99(13) . 7
C5 N1 C1 115.8(5) . .
C5 N1 Cd1 123.0(4) . .
C1 N1 Cd1 120.9(5) . .
C18 N2 C19 117.9(5) . .
C18 N2 Cd1 118.8(5) . .
C19 N2 Cd1 123.2(4) . .
N2 C18 C17 122.0(8) . .
N2 C19 C20 122.0(8) . .
N1 C1 C2 123.3(8) . .
O4 C36 O3 124.5(8) . .
O4 C36 C34 120.7(8) . .
O3 C36 C34 114.7(7) . .
C20 C16 C17 116.9(6) . .
C20 C16 C15 119.6(8) . .
C17 C16 C15 123.4(8) . .
C18 C17 C16 119.2(8) . .
C3 C4 C5 120.7(8) . .
N1 C5 C4 123.0(7) . .
C4 C3 C2 114.3(6) . .
C4 C3 C6 140.9(11) . .
C2 C3 C6 103.7(10) . .
C4 C3 C6' 98.5(10) . .
C2 C3 C6' 146.2(9) . .
C6 C3 C6' 42.7(5) . .
C21 O2 Cd1 94.0(4) . 7
C24 C22 C27 117.6(6) . .
C24 C22 C21 121.4(6) . .
C27 C22 C21 120.8(6) . .
C35 C34 C33 118.6(7) . .
C35 C34 C36 119.8(7) . .
C33 C34 C36 121.6(7) . .
O2 C21 O1 122.4(5) . .
O2 C21 C22 120.0(6) . .
O1 C21 C22 117.3(6) . .
C32 C33 C34 121.1(7) . .
C34 C35 C30 121.1(8) . .
C22 C27 C26 120.8(8) . .
C36 O3 Cd1 101.0(5) . .
C22 C24 C23 119.4(8) . .
C7' C6 C6' 90.0(10) . .
C7' C6 C3 160.2(12) . .
C6' C6 C3 73.4(9) . .
C7' C6 C7 55.1(8) . .
C6' C6 C7 41.8(7) . .
C3 C6 C7 105.3(8) . .
C7' C6 C6' 74.9(9) . 7
C6' C6 C6' 78.8(9) . 7
C3 C6 C6' 111.2(7) . 7
C7 C6 C6' 91.6(8) . 7
C15 C14 C11 127.5(9) . .
C33 C32 C31 121.6(8) . .
C32 C31 C30 116.8(7) . .
C32 C31 C29 120.1(9) . .
C30 C31 C29 123.0(9) . .
C25 C23 C24 121.6(7) . .
C12 C13 C8 122.2(10) . .
C13 C12 C11 118.4(10) . .
C10 C11 C12 119.7(6) . .
C10 C11 C14 124.0(8) . .
C12 C11 C14 116.2(8) . .
C14 C15 C16 127.8(10) . .
C35 C30 C31 120.8(8) . .
C9 C8 C13 117.7(7) . .
C9 C8 C7 100.3(11) . 1_665
C13 C8 C7 141.4(12) . 1_665
C9 C8 C7' 146.8(11) . 1_665
C13 C8 C7' 95.0(11) . 1_665
C7 C8 C7' 46.6(5) 1_665 1_665
C1 C2 C3 122.0(9) . .
C26 C25 C23 117.1(8) . .
C26 C25 C28 117.9(10) . .
C23 C25 C28 125.0(9) . .
C28 C29 C31 127.8(13) 8_565 .
C9 C10 C11 119.3(10) . .
C29 C28 C25 134.2(13) 8_655 .
C16 C20 C19 121.9(9) . .
C6 C7' C7 83.1(9) . .
C6 C7' C6' 48.1(8) . .
C7 C7' C6' 41.2(6) . .
C6 C7' C7 104.3(10) . 7
C7 C7' C7 102.2(8) . 7
C6' C7' C7 89.7(7) . 7
C6 C7' C6' 67.1(8) . 7
C7 C7' C6' 99.1(8) . 7
C6' C7' C6' 66.5(8) . 7
C7 C7' C6' 37.3(5) 7 7
C6 C7' C8 130.0(11) . 1_445
C7 C7' C8 62.2(8) . 1_445
C6' C7' C8 103.0(9) . 1_445
C7 C7' C8 116.9(7) 7 1_445
C6' C7' C8 147.7(8) 7 1_445
C6 C7' C7' 96.5(8) . 7
C7 C7' C7' 58.9(7) . 7
C6' C7' C7' 57.0(6) . 7
C7 C7' C7' 43.3(6) 7 7
C6' C7' C7' 53.2(5) 7 7
C8 C7' C7' 94.9(7) 1_445 7
C25 C26 C27 123.4(9) . .
C6' C7 C7' 84.0(9) . .
C6' C7 C6 48.5(7) . .
C7' C7 C6 41.8(6) . .
C6' C7 C8 153.5(12) . 1_445
C7' C7 C8 71.2(9) . 1_445
C6 C7 C8 105.1(9) . 1_445
C6' C7 C7' 73.0(8) . 7
C7' C7 C7' 77.8(8) . 7
C6 C7 C7' 88.6(7) . 7
C8 C7 C7' 109.3(8) 1_445 7
C7 C6' C6 89.7(10) . .
C7 C6' C6 107.7(10) . 7
C6 C6' C6 101.1(9) . 7
C7 C6' C7' 54.8(8) . .
C6 C6' C7' 41.9(6) . .
C6 C6' C7' 89.9(8) 7 .
C7 C6' C7' 69.7(8) . 7
C6 C6' C7' 102.8(9) . 7
C6 C6' C7' 38.0(5) 7 7
C7' C6' C7' 69.8(8) . 7
C7 C6' C3 131.9(11) . .
C6 C6' C3 63.9(8) . .
C6 C6' C3 116.1(7) 7 .
C7' C6' C3 105.1(8) . .
C7' C6' C3 151.0(8) 7 .
C7 C6' C6' 103.2(8) . 7
C6 C6' C6' 60.6(7) . 7
C6 C6' C6' 40.6(6) 7 7
C7' C6' C6' 58.7(6) . 7
C7' C6' C6' 54.7(6) 7 7
C3 C6' C6' 97.6(6) . 7
C10 C9 C8 122.3(11) . .

loop_
_geom_bond_atom_site_label_1
_geom_bond_atom_site_label_2
_geom_bond_distance
_geom_bond_site_symmetry_2
Cd1 O3 2.239(5) .
Cd1 N2 2.293(4) .
Cd1 N1 2.317(3) .
Cd1 O1 2.390(4) .
Cd1 O2 2.407(4) 7
Cd1 O1 2.474(4) 7
O1 C21 1.265(7) .
O1 Cd1 2.474(4) 7
N1 C5 1.305(7) .
N1 C1 1.317(8) .
N2 C18 1.331(9) .
N2 C19 1.335(9) .
C18 C17 1.394(9) .
C19 C20 1.360(9) .
C1 C2 1.349(11) .
C36 O4 1.182(9) .
C36 O3 1.275(9) .
C36 C34 1.515(9) .
C16 C20 1.342(12) .
C16 C17 1.392(12) .
C16 C15 1.491(9) .
C4 C3 1.354(13) .
C4 C5 1.386(9) .
C3 C2 1.355(15) .
C3 C6 1.560(11) .
C3 C6' 1.665(14) .
O2 C21 1.236(7) .
O2 Cd1 2.407(4) 7
C22 C24 1.372(9) .
C22 C27 1.375(10) .
C22 C21 1.501(7) .
C34 C35 1.366(10) .
C34 C33 1.388(10) .
C33 C32 1.357(10) .
C35 C30 1.370(11) .
C27 C26 1.387(9) .
C24 C23 1.431(10) .
C6 C7' 1.056(12) .
C6 C6' 1.178(14) .
C6 C7 1.573(13) .
C6 C6' 1.579(14) 7
C14 C15 1.235(11) .
C14 C11 1.461(8) .
C32 C31 1.387(11) .
C31 C30 1.416(11) .
C31 C29 1.480(11) .
C23 C25 1.367(12) .
C13 C12 1.381(10) .
C13 C8 1.380(17) .
C12 C11 1.392(13) .
C11 C10 1.395(12) .
C8 C9 1.365(19) .
C8 C7 1.582(12) 1_665
C8 C7' 1.692(14) 1_665
C25 C26 1.325(12) .
C25 C28 1.495(11) .
C29 C28 1.149(13) 8_565
C10 C9 1.369(11) .
C28 C29 1.149(13) 8_655
C7' C7 1.299(14) .
C7' C6' 1.582(13) .
C7' C7 1.624(14) 7
C7' C6' 1.656(14) 7
C7' C8 1.692(14) 1_445
C7' C7' 1.85(2) 7
C7 C6' 1.048(13) .
C7 C8 1.582(12) 1_445
C7 C7' 1.624(14) 7
C6' C6 1.579(14) 7
C6' C7' 1.656(14) 7
C6' C6' 1.78(2) 7
